data_7120737
loop_
_publ_author_name
'Eichhorn, Antonius'
'Kuehn, Laura'
'Marder, Todd B.'
'Radius, Udo'

_publ_section_title
;
 Facile Insertion of a Cyclic Alkyl(Amino) Carbene Carbon into the B-B
 Bond of Diboron(4) Reagents
;
_journal_name_full 'Chem. Commun.'
_journal_paper_doi 10.1039/C7CC06302D
_journal_year 2017
_chemical_formula_moiety 'C32 H55 B2 N O4'
_chemical_formula_sum 'C32 H55 B2 N O4'
_chemical_formula_weight 539.39
_space_group_crystal_system triclinic
_space_group_IT_number 2
_space_group_name_Hall '-P 1'
_space_group_name_H-M_alt 'P -1'
_symmetry_space_group_name_Hall '-P 1'
_symmetry_space_group_name_H-M 'P -1'
_atom_sites_solution_hydrogens geom
_audit_creation_method SHELXL-2014/6
_audit_update_record
;
2017-08-08 deposited with the CCDC.
2017-10-03 downloaded from the CCDC.
;
_cell_angle_alpha 91.467(4)
_cell_angle_beta 103.418(4)
_cell_angle_gamma 116.778(4)
_cell_formula_units_Z 2
_cell_length_a 10.8403(14)
_cell_length_b 10.8459(14)
_cell_length_c 15.907(2)
_cell_measurement_reflns_used 5884
_cell_measurement_temperature 100(2)
_cell_measurement_theta_max 26.065
_cell_measurement_theta_min 2.188
_cell_volume 1605.7(4)
_computing_cell_refinement 'Saint-NT v. 7.23'
_computing_data_collection 'APEX2 ver. 2014.1 (Bruker AXS)'
_computing_data_reduction 'Saint-NT v. 7.23'
_computing_molecular_graphics 'XP ver. 5.1 (Bruker AXS, 1998)'
_computing_publication_material 'SHELXL-2014 (Sheldrick, 2014)'
_computing_structure_refinement 'SHELXL-2014/6 (Sheldrick, 2014)'
_computing_structure_solution 'SHELXL-2014/6 (Sheldrick, 2014)'
_diffrn_ambient_temperature 100(2)
_diffrn_measured_fraction_theta_full 1.000
_diffrn_measured_fraction_theta_max 0.994
_diffrn_measurement_device_type 'Bruker X8-APEX II'
_diffrn_measurement_method '\f and \w scans'
_diffrn_radiation_monochromator helios
_diffrn_radiation_source 'rotating anode'
_diffrn_radiation_type MoK\a
_diffrn_radiation_wavelength 0.71073
_diffrn_reflns_av_R_equivalents 0.0568
_diffrn_reflns_av_unetI/netI 0.0585
_diffrn_reflns_Laue_measured_fraction_full 1.000
_diffrn_reflns_Laue_measured_fraction_max 0.994
_diffrn_reflns_limit_h_max 13
_diffrn_reflns_limit_h_min -13
_diffrn_reflns_limit_k_max 13
_diffrn_reflns_limit_k_min -13
_diffrn_reflns_limit_l_max 19
_diffrn_reflns_limit_l_min -19
_diffrn_reflns_number 20966
_diffrn_reflns_point_group_measured_fraction_full 1.000
_diffrn_reflns_point_group_measured_fraction_max 0.994
_diffrn_reflns_theta_full 26.000
_diffrn_reflns_theta_max 26.172
_diffrn_reflns_theta_min 2.127
_exptl_absorpt_coefficient_mu 0.070
_exptl_absorpt_correction_T_max 0.7453
_exptl_absorpt_correction_T_min 0.5493
_exptl_absorpt_correction_type analytical
_exptl_absorpt_process_details 'Sadabs 2014/3 (Bruker 2014)'
_exptl_crystal_colour colorless
_exptl_crystal_density_diffrn 1.116
_exptl_crystal_description block
_exptl_crystal_F_000 592
_exptl_crystal_size_max 0.280
_exptl_crystal_size_mid 0.220
_exptl_crystal_size_min 0.180
_refine_diff_density_max 0.477
_refine_diff_density_min -0.352
_refine_diff_density_rms 0.072
_refine_ls_extinction_method none
_refine_ls_goodness_of_fit_ref 1.028
_refine_ls_hydrogen_treatment constr
_refine_ls_matrix_type full
_refine_ls_number_parameters 368
_refine_ls_number_reflns 6392
_refine_ls_number_restraints 0
_refine_ls_restrained_S_all 1.028
_refine_ls_R_factor_all 0.0763
_refine_ls_R_factor_gt 0.0563
_refine_ls_shift/su_max 0.000
_refine_ls_shift/su_mean 0.000
_refine_ls_structure_factor_coef Fsqd
_refine_ls_weighting_details 'w=1/[\s^2^(Fo^2^)+(0.0974P)^2^+0.2673P] where P=(Fo^2^+2Fc^2^)/3'
_refine_ls_weighting_scheme calc
_refine_ls_wR_factor_gt 0.1469
_refine_ls_wR_factor_ref 0.1630
_reflns_Friedel_coverage 0.000
_reflns_number_gt 4836
_reflns_number_total 6392
_reflns_threshold_expression 'I > 2\s(I)'
_cod_data_source_file c7cc06302d2.cif
_cod_data_source_block compound_1
_cod_original_cell_volume 1605.8(4)
_cod_database_code 7120737
_shelx_space_group_comment
;
The symmetry employed for this shelxl refinement is uniquely defined
by the following loop, which should always be used as a source of
symmetry information in preference to the above space-group names.
They are only intended as comments.
;
_shelx_estimated_absorpt_t_min 0.981
_shelx_estimated_absorpt_t_max 0.987
_shelxl_version_number 2014/6

loop_
_space_group_symop_operation_xyz
'x, y, z'
'-x, -y, -z'

loop_
_atom_site_label
_atom_site_type_symbol
_atom_site_fract_x
_atom_site_fract_y
_atom_site_fract_z
_atom_site_U_iso_or_equiv
_atom_site_adp_type
_atom_site_occupancy
_atom_site_site_symmetry_order
_atom_site_calc_flag
_atom_site_refinement_flags_posn
_atom_site_refinement_flags_adp
O1 O 0.34027(13) 0.39417(13) 0.18659(8) 0.0191(3) Uani 1 1 d . .
C1 C 0.48866(17) 0.25978(18) 0.19389(10) 0.0142(4) Uani 1 1 d . .
B1 B 0.3398(2) 0.2701(2) 0.16704(12) 0.0153(4) Uani 1 1 d . .
O2 O 0.20845(13) 0.17019(13) 0.11678(8) 0.0195(3) Uani 1 1 d . .
C2 C 0.50647(18) 0.20016(18) 0.10850(11) 0.0169(4) Uani 1 1 d . .
B2 B 0.6058(2) 0.4166(2) 0.23086(13) 0.0150(4) Uani 1 1 d . .
C3 C 0.41567(19) 0.04243(19) 0.10633(11) 0.0195(4) Uani 1 1 d . .
H00A H 0.4532 -0.0096 0.0772 0.023 Uiso 1 1 calc R U
H00B H 0.3148 0.0117 0.0732 0.023 Uiso 1 1 calc R U
O3 O 0.65269(13) 0.51396(12) 0.17657(7) 0.0179(3) Uani 1 1 d . .
C4 C 0.42344(18) 0.01319(18) 0.20155(11) 0.0174(4) Uani 1 1 d . .
O4 O 0.66332(13) 0.47249(12) 0.31746(7) 0.0168(3) Uani 1 1 d . .
N005 N 0.49817(15) 0.15595(14) 0.25212(9) 0.0146(3) Uani 1 1 d . .
C5 C 0.66411(19) 0.2390(2) 0.11579(12) 0.0213(4) Uani 1 1 d . .
H00C H 0.6688 0.1874 0.0662 0.032 Uiso 1 1 calc R U
H00D H 0.7051 0.2148 0.1705 0.032 Uiso 1 1 calc R U
H00E H 0.7188 0.3395 0.1154 0.032 Uiso 1 1 calc R U
C6 C 0.4519(2) 0.2484(2) 0.02430(11) 0.0221(4) Uani 1 1 d . .
H00L H 0.4681 0.2077 -0.0252 0.033 Uiso 1 1 calc R U
H6 H 0.5039 0.3505 0.0305 0.033 Uiso 1 1 calc R U
H00N H 0.3490 0.2176 0.0139 0.033 Uiso 1 1 calc R U
C7 C 0.5075(2) -0.0680(2) 0.22774(13) 0.0235(4) Uani 1 1 d . .
H00U H 0.4538 -0.1621 0.1940 0.035 Uiso 1 1 calc R U
H00V H 0.5214 -0.0745 0.2903 0.035 Uiso 1 1 calc R U
H00W H 0.6013 -0.0193 0.2157 0.035 Uiso 1 1 calc R U
C9 C 0.53635(18) 0.17639(17) 0.34634(11) 0.0146(4) Uani 1 1 d . .
C8 C 0.27124(19) -0.07796(19) 0.21150(12) 0.0215(4) Uani 1 1 d . .
H00R H 0.2124 -0.0312 0.1936 0.032 Uiso 1 1 calc R U
H00S H 0.2775 -0.0918 0.2727 0.032 Uiso 1 1 calc R U
H00T H 0.2272 -0.1688 0.1745 0.032 Uiso 1 1 calc R U
C10 C 0.44250(19) 0.17667(18) 0.39517(11) 0.0177(4) Uani 1 1 d . .
C13 C 0.7085(2) 0.2060(2) 0.48467(12) 0.0235(4) Uani 1 1 d . .
H13 H 0.8002 0.2175 0.5154 0.028 Uiso 1 1 calc R U
C12 C 0.6140(2) 0.2013(2) 0.53115(12) 0.0278(5) Uani 1 1 d . .
H00X H 0.6390 0.2076 0.5930 0.033 Uiso 1 1 calc R U
C11 C 0.4830(2) 0.1872(2) 0.48568(12) 0.0239(4) Uani 1 1 d . .
H017 H 0.4177 0.1846 0.5172 0.029 Uiso 1 1 calc R U
C17 C 0.3049(2) 0.3110(2) 0.38306(12) 0.0250(4) Uani 1 1 d . .
H00Y H 0.3762 0.3856 0.3606 0.038 Uiso 1 1 calc R U
H00Z H 0.3323 0.3309 0.4470 0.038 Uiso 1 1 calc R U
H010 H 0.2104 0.3056 0.3594 0.038 Uiso 1 1 calc R U
C16 C 0.1753(2) 0.0505(2) 0.38002(13) 0.0260(4) Uani 1 1 d . .
H01E H 0.0832 0.0381 0.3433 0.039 Uiso 1 1 calc R U
H01F H 0.1815 0.0717 0.4416 0.039 Uiso 1 1 calc R U
H01G H 0.1825 -0.0355 0.3710 0.039 Uiso 1 1 calc R U
C15 C 0.29845(18) 0.17138(19) 0.35524(12) 0.0190(4) Uani 1 1 d . .
H15 H 0.2790 0.1572 0.2902 0.023 Uiso 1 1 calc R U
C14 C 0.67302(18) 0.19446(18) 0.39388(11) 0.0169(4) Uani 1 1 d . .
C19 C 0.8465(2) 0.1043(2) 0.37670(13) 0.0278(5) Uani 1 1 d . .
H01Q H 0.7655 0.0101 0.3674 0.042 Uiso 1 1 calc R U
H01R H 0.9015 0.1299 0.4384 0.042 Uiso 1 1 calc R U
H01S H 0.9087 0.1064 0.3403 0.042 Uiso 1 1 calc R U
C20 C 0.9143(2) 0.3568(2) 0.37451(14) 0.0276(5) Uani 1 1 d . .
H014 H 0.9840 0.3656 0.3423 0.041 Uiso 1 1 calc R U
H015 H 0.9611 0.3771 0.4374 0.041 Uiso 1 1 calc R U
H016 H 0.8776 0.4231 0.3584 0.041 Uiso 1 1 calc R U
C21 C 0.20827(19) 0.38769(19) 0.13272(12) 0.0194(4) Uani 1 1 d . .
C22 C 0.10686(19) 0.2270(2) 0.10566(12) 0.0208(4) Uani 1 1 d . .
C23 C 0.1571(2) 0.4632(2) 0.18666(13) 0.0272(4) Uani 1 1 d . .
H01K H 0.2263 0.5629 0.2001 0.041 Uiso 1 1 calc R U
H01L H 0.1489 0.4242 0.2412 0.041 Uiso 1 1 calc R U
H01M H 0.0631 0.4510 0.1535 0.041 Uiso 1 1 calc R U
C24 C 0.2485(2) 0.4656(2) 0.05699(13) 0.0282(5) Uani 1 1 d . .
H018 H 0.2819 0.4172 0.0223 0.042 Uiso 1 1 calc R U
H019 H 0.3252 0.5610 0.0799 0.042 Uiso 1 1 calc R U
H01A H 0.1642 0.4686 0.0200 0.042 Uiso 1 1 calc R U
C25 C 0.0114(2) 0.1608(2) 0.16564(14) 0.0281(5) Uani 1 1 d . .
H01H H -0.0621 0.1919 0.1578 0.042 Uiso 1 1 calc R U
H01I H 0.0700 0.1891 0.2266 0.042 Uiso 1 1 calc R U
H01J H -0.0353 0.0589 0.1512 0.042 Uiso 1 1 calc R U
C26 C 0.0161(2) 0.1850(2) 0.01132(13) 0.0287(5) Uani 1 1 d . .
H01N H 0.0790 0.2156 -0.0276 0.043 Uiso 1 1 calc R U
H01O H -0.0466 0.2290 0.0018 0.043 Uiso 1 1 calc R U
H01P H -0.0427 0.0832 -0.0012 0.043 Uiso 1 1 calc R U
C27 C 0.76425(18) 0.64472(18) 0.23121(11) 0.0176(4) Uani 1 1 d . .
C28 C 0.73078(19) 0.62456(18) 0.32151(11) 0.0173(4) Uani 1 1 d . .
C29 C 0.90796(19) 0.6531(2) 0.23042(13) 0.0243(4) Uani 1 1 d . .
H01B H 0.9139 0.6476 0.1700 0.036 Uiso 1 1 calc R U
H01C H 0.9164 0.5754 0.2565 0.036 Uiso 1 1 calc R U
H01D H 0.9861 0.7418 0.2643 0.036 Uiso 1 1 calc R U
C30 C 0.7503(2) 0.7651(2) 0.19259(12) 0.0245(4) Uani 1 1 d . .
H00O H 0.7727 0.7709 0.1361 0.037 Uiso 1 1 calc R U
H00P H 0.8174 0.8524 0.2324 0.037 Uiso 1 1 calc R U
H00Q H 0.6519 0.7502 0.1843 0.037 Uiso 1 1 calc R U
C31 C 0.8605(2) 0.6906(2) 0.40038(12) 0.0241(4) Uani 1 1 d . .
H00I H 0.9282 0.6559 0.3957 0.036 Uiso 1 1 calc R U
H00J H 0.8298 0.6664 0.4536 0.036 Uiso 1 1 calc R U
H00K H 0.9073 0.7924 0.4029 0.036 Uiso 1 1 calc R U
C32 C 0.6184(2) 0.6671(2) 0.33193(12) 0.0228(4) Uani 1 1 d . .
H011 H 0.6596 0.7690 0.3378 0.034 Uiso 1 1 calc R U
H012 H 0.5880 0.6352 0.3843 0.034 Uiso 1 1 calc R U
H013 H 0.5352 0.6245 0.2804 0.034 Uiso 1 1 calc R U
C18 C 0.78978(19) 0.20810(19) 0.35181(12) 0.0198(4) Uani 1 1 d . .
H18 H 0.7475 0.1886 0.2870 0.024 Uiso 1 1 calc R U

loop_
_atom_site_aniso_label
_atom_site_aniso_U_11
_atom_site_aniso_U_22
_atom_site_aniso_U_33
_atom_site_aniso_U_23
_atom_site_aniso_U_13
_atom_site_aniso_U_12
O1 0.0121(6) 0.0250(7) 0.0259(7) 0.0031(5) 0.0089(5) 0.0118(5)
C1 0.0098(8) 0.0225(9) 0.0156(8) 0.0040(7) 0.0095(7) 0.0090(7)
B1 0.0130(9) 0.0210(10) 0.0164(9) 0.0067(8) 0.0113(8) 0.0081(8)
O2 0.0114(6) 0.0244(7) 0.0267(7) 0.0047(5) 0.0082(5) 0.0104(5)
C2 0.0116(8) 0.0248(9) 0.0175(8) -0.0003(7) 0.0097(7) 0.0088(7)
B2 0.0109(9) 0.0227(10) 0.0192(9) 0.0048(8) 0.0113(8) 0.0108(8)
C3 0.0173(9) 0.0256(9) 0.0187(9) -0.0017(7) 0.0089(7) 0.0112(8)
O3 0.0138(6) 0.0211(6) 0.0182(6) 0.0025(5) 0.0104(5) 0.0049(5)
C4 0.0125(8) 0.0204(9) 0.0231(9) 0.0026(7) 0.0093(7) 0.0089(7)
O4 0.0146(6) 0.0194(6) 0.0184(6) 0.0024(5) 0.0095(5) 0.0074(5)
N005 0.0127(7) 0.0177(7) 0.0176(7) 0.0033(6) 0.0097(6) 0.0081(6)
C5 0.0167(9) 0.0345(10) 0.0195(9) 0.0020(8) 0.0123(7) 0.0143(8)
C6 0.0173(9) 0.0332(10) 0.0176(9) 0.0030(8) 0.0109(7) 0.0105(8)
C7 0.0195(9) 0.0235(9) 0.0325(10) 0.0019(8) 0.0095(8) 0.0134(8)
C9 0.0132(8) 0.0177(8) 0.0185(8) 0.0044(7) 0.0115(7) 0.0086(7)
C8 0.0151(9) 0.0228(9) 0.0286(10) 0.0044(8) 0.0115(8) 0.0079(8)
C10 0.0138(9) 0.0225(9) 0.0238(9) 0.0055(7) 0.0134(7) 0.0103(7)
C13 0.0168(9) 0.0360(11) 0.0231(9) 0.0073(8) 0.0091(8) 0.0151(9)
C12 0.0264(11) 0.0470(12) 0.0178(9) 0.0077(9) 0.0128(8) 0.0205(10)
C11 0.0222(10) 0.0383(11) 0.0223(9) 0.0078(8) 0.0167(8) 0.0184(9)
C17 0.0250(10) 0.0359(11) 0.0271(10) 0.0083(9) 0.0171(8) 0.0203(9)
C16 0.0162(9) 0.0353(11) 0.0365(11) 0.0134(9) 0.0191(8) 0.0145(9)
C15 0.0146(9) 0.0295(10) 0.0232(9) 0.0086(8) 0.0153(8) 0.0140(8)
C14 0.0138(9) 0.0220(9) 0.0205(9) 0.0049(7) 0.0109(7) 0.0101(7)
C19 0.0187(10) 0.0361(11) 0.0355(11) 0.0007(9) 0.0089(9) 0.0180(9)
C20 0.0164(9) 0.0354(11) 0.0383(11) 0.0139(9) 0.0151(9) 0.0143(9)
C21 0.0126(9) 0.0289(10) 0.0247(9) 0.0086(8) 0.0106(7) 0.0137(8)
C22 0.0116(9) 0.0279(10) 0.0297(10) 0.0081(8) 0.0108(8) 0.0125(8)
C23 0.0243(10) 0.0348(11) 0.0366(11) 0.0078(9) 0.0161(9) 0.0221(9)
C24 0.0248(10) 0.0330(11) 0.0349(11) 0.0135(9) 0.0177(9) 0.0155(9)
C25 0.0144(9) 0.0354(11) 0.0407(11) 0.0142(9) 0.0175(9) 0.0117(8)
C26 0.0188(10) 0.0356(11) 0.0325(11) 0.0031(9) 0.0038(8) 0.0150(9)
C27 0.0134(9) 0.0202(9) 0.0190(8) 0.0024(7) 0.0094(7) 0.0054(7)
C28 0.0158(9) 0.0192(9) 0.0192(9) 0.0041(7) 0.0101(7) 0.0077(7)
C29 0.0149(9) 0.0293(10) 0.0294(10) 0.0065(8) 0.0149(8) 0.0065(8)
C30 0.0257(10) 0.0253(10) 0.0240(9) 0.0082(8) 0.0124(8) 0.0102(8)
C31 0.0213(10) 0.0253(10) 0.0217(9) 0.0015(8) 0.0068(8) 0.0073(8)
C32 0.0223(10) 0.0239(10) 0.0278(10) 0.0021(8) 0.0151(8) 0.0116(8)
C18 0.0138(9) 0.0310(10) 0.0218(9) 0.0045(8) 0.0099(7) 0.0143(8)

loop_
_atom_type_symbol
_atom_type_description
_atom_type_scat_dispersion_real
_atom_type_scat_dispersion_imag
_atom_type_scat_source
C C 0.0033 0.0016 'International Tables Vol C Tables 4.2.6.8 and 6.1.1.4'
H H 0.0000 0.0000 'International Tables Vol C Tables 4.2.6.8 and 6.1.1.4'
B B 0.0013 0.0007 'International Tables Vol C Tables 4.2.6.8 and 6.1.1.4'
N N 0.0061 0.0033 'International Tables Vol C Tables 4.2.6.8 and 6.1.1.4'
O O 0.0106 0.0060 'International Tables Vol C Tables 4.2.6.8 and 6.1.1.4'

loop_
_geom_angle_atom_site_label_1
_geom_angle_atom_site_label_2
_geom_angle_atom_site_label_3
_geom_angle
B1 O1 C21 108.49(14)
N005 C1 C2 100.09(13)
N005 C1 B2 114.51(13)
C2 C1 B2 113.32(14)
N005 C1 B1 118.65(13)
C2 C1 B1 107.61(13)
B2 C1 B1 102.88(13)
O2 B1 O1 112.15(16)
O2 B1 C1 127.36(16)
O1 B1 C1 120.10(15)
B1 O2 C22 108.70(14)
C3 C2 C6 111.33(14)
C3 C2 C5 111.26(15)
C6 C2 C5 106.61(14)
C3 C2 C1 100.85(13)
C6 C2 C1 114.82(14)
C5 C2 C1 112.04(14)
O4 B2 O3 112.87(16)
O4 B2 C1 125.16(16)
O3 B2 C1 121.82(15)
C2 C3 C4 108.26(14)
C2 C3 H00A 110.0
C4 C3 H00A 110.0
C2 C3 H00B 110.0
C4 C3 H00B 110.0
H00A C3 H00B 108.4
B2 O3 C27 107.67(13)
N005 C4 C7 111.98(14)
N005 C4 C8 114.09(14)
C7 C4 C8 106.61(15)
N005 C4 C3 102.54(13)
C7 C4 C3 111.28(15)
C8 C4 C3 110.41(14)
B2 O4 C28 106.78(13)
C9 N005 C4 120.66(13)
C9 N005 C1 126.74(13)
C4 N005 C1 110.58(13)
C2 C5 H00C 109.5
C2 C5 H00D 109.5
H00C C5 H00D 109.5
C2 C5 H00E 109.5
H00C C5 H00E 109.5
H00D C5 H00E 109.5
C2 C6 H00L 109.5
C2 C6 H6 109.5
H00L C6 H6 109.5
C2 C6 H00N 109.5
H00L C6 H00N 109.5
H6 C6 H00N 109.5
C4 C7 H00U 109.5
C4 C7 H00V 109.5
H00U C7 H00V 109.5
C4 C7 H00W 109.5
H00U C7 H00W 109.5
H00V C7 H00W 109.5
C10 C9 C14 117.34(15)
C10 C9 N005 123.23(15)
C14 C9 N005 119.42(14)
C4 C8 H00R 109.5
C4 C8 H00S 109.5
H00R C8 H00S 109.5
C4 C8 H00T 109.5
H00R C8 H00T 109.5
H00S C8 H00T 109.5
C11 C10 C9 119.91(16)
C11 C10 C15 116.00(15)
C9 C10 C15 124.04(15)
C12 C13 C14 121.74(17)
C12 C13 H13 119.1
C14 C13 H13 119.1
C11 C12 C13 118.29(17)
C11 C12 H00X 120.9
C13 C12 H00X 120.9
C12 C11 C10 122.41(17)
C12 C11 H017 118.8
C10 C11 H017 118.8
C15 C17 H00Y 109.5
C15 C17 H00Z 109.5
H00Y C17 H00Z 109.5
C15 C17 H010 109.5
H00Y C17 H010 109.5
H00Z C17 H010 109.5
C15 C16 H01E 109.5
C15 C16 H01F 109.5
H01E C16 H01F 109.5
C15 C16 H01G 109.5
H01E C16 H01G 109.5
H01F C16 H01G 109.5
C10 C15 C17 109.74(15)
C10 C15 C16 112.17(15)
C17 C15 C16 110.48(15)
C10 C15 H15 108.1
C17 C15 H15 108.1
C16 C15 H15 108.1
C13 C14 C9 120.22(16)
C13 C14 C18 116.00(15)
C9 C14 C18 123.74(15)
C18 C19 H01Q 109.5
C18 C19 H01R 109.5
H01Q C19 H01R 109.5
C18 C19 H01S 109.5
H01Q C19 H01S 109.5
H01R C19 H01S 109.5
C18 C20 H014 109.5
C18 C20 H015 109.5
H014 C20 H015 109.5
C18 C20 H016 109.5
H014 C20 H016 109.5
H015 C20 H016 109.5
O1 C21 C23 108.57(15)
O1 C21 C24 105.97(14)
C23 C21 C24 109.42(16)
O1 C21 C22 102.81(13)
C23 C21 C22 115.02(15)
C24 C21 C22 114.30(15)
O2 C22 C26 108.67(15)
O2 C22 C25 106.74(14)
C26 C22 C25 109.62(16)
O2 C22 C21 102.66(13)
C26 C22 C21 114.13(16)
C25 C22 C21 114.40(15)
C21 C23 H01K 109.5
C21 C23 H01L 109.5
H01K C23 H01L 109.5
C21 C23 H01M 109.5
H01K C23 H01M 109.5
H01L C23 H01M 109.5
C21 C24 H018 109.5
C21 C24 H019 109.5
H018 C24 H019 109.5
C21 C24 H01A 109.5
H018 C24 H01A 109.5
H019 C24 H01A 109.5
C22 C25 H01H 109.5
C22 C25 H01I 109.5
H01H C25 H01I 109.5
C22 C25 H01J 109.5
H01H C25 H01J 109.5
H01I C25 H01J 109.5
C22 C26 H01N 109.5
C22 C26 H01O 109.5
H01N C26 H01O 109.5
C22 C26 H01P 109.5
H01N C26 H01P 109.5
H01O C26 H01P 109.5
O3 C27 C30 108.95(14)
O3 C27 C29 106.86(14)
C30 C27 C29 110.24(15)
O3 C27 C28 102.00(13)
C30 C27 C28 114.27(15)
C29 C27 C28 113.83(15)
O4 C28 C31 109.01(14)
O4 C28 C32 106.03(14)
C31 C28 C32 110.04(15)
O4 C28 C27 102.41(13)
C31 C28 C27 115.31(15)
C32 C28 C27 113.28(15)
C27 C29 H01B 109.5
C27 C29 H01C 109.5
H01B C29 H01C 109.5
C27 C29 H01D 109.5
H01B C29 H01D 109.5
H01C C29 H01D 109.5
C27 C30 H00O 109.5
C27 C30 H00P 109.5
H00O C30 H00P 109.5
C27 C30 H00Q 109.5
H00O C30 H00Q 109.5
H00P C30 H00Q 109.5
C28 C31 H00I 109.5
C28 C31 H00J 109.5
H00I C31 H00J 109.5
C28 C31 H00K 109.5
H00I C31 H00K 109.5
H00J C31 H00K 109.5
C28 C32 H011 109.5
C28 C32 H012 109.5
H011 C32 H012 109.5
C28 C32 H013 109.5
H011 C32 H013 109.5
H012 C32 H013 109.5
C14 C18 C19 113.00(16)
C14 C18 C20 110.86(15)
C19 C18 C20 109.68(15)
C14 C18 H18 107.7
C19 C18 H18 107.7
C20 C18 H18 107.7

loop_
_geom_bond_atom_site_label_1
_geom_bond_atom_site_label_2
_geom_bond_distance
O1 B1 1.371(2)
O1 C21 1.457(2)
C1 N005 1.500(2)
C1 C2 1.578(2)
C1 B2 1.584(3)
C1 B1 1.626(2)
B1 O2 1.370(2)
O2 C22 1.467(2)
C2 C3 1.536(2)
C2 C6 1.538(2)
C2 C5 1.539(2)
B2 O4 1.368(2)
B2 O3 1.373(2)
C3 C4 1.546(2)
C3 H00A 0.9900
C3 H00B 0.9900
O3 C27 1.461(2)
C4 N005 1.485(2)
C4 C7 1.532(3)
C4 C8 1.544(2)
O4 C28 1.465(2)
N005 C9 1.442(2)
C5 H00C 0.9800
C5 H00D 0.9800
C5 H00E 0.9800
C6 H00L 0.9800
C6 H6 0.9800
C6 H00N 0.9800
C7 H00U 0.9800
C7 H00V 0.9800
C7 H00W 0.9800
C9 C10 1.417(2)
C9 C14 1.420(2)
C8 H00R 0.9800
C8 H00S 0.9800
C8 H00T 0.9800
C10 C11 1.390(2)
C10 C15 1.517(2)
C13 C12 1.380(3)
C13 C14 1.393(2)
C13 H13 0.9500
C12 C11 1.373(3)
C12 H00X 0.9500
C11 H017 0.9500
C17 C15 1.532(3)
C17 H00Y 0.9800
C17 H00Z 0.9800
C17 H010 0.9800
C16 C15 1.533(3)
C16 H01E 0.9800
C16 H01F 0.9800
C16 H01G 0.9800
C15 H15 1.0000
C14 C18 1.517(2)
C19 C18 1.528(3)
C19 H01Q 0.9800
C19 H01R 0.9800
C19 H01S 0.9800
C20 C18 1.528(3)
C20 H014 0.9800
C20 H015 0.9800
C20 H016 0.9800
C21 C23 1.519(3)
C21 C24 1.523(3)
C21 C22 1.564(3)
C22 C26 1.518(3)
C22 C25 1.524(3)
C23 H01K 0.9800
C23 H01L 0.9800
C23 H01M 0.9800
C24 H018 0.9800
C24 H019 0.9800
C24 H01A 0.9800
C25 H01H 0.9800
C25 H01I 0.9800
C25 H01J 0.9800
C26 H01N 0.9800
C26 H01O 0.9800
C26 H01P 0.9800
C27 C30 1.510(3)
C27 C29 1.522(3)
C27 C28 1.559(2)
C28 C31 1.514(2)
C28 C32 1.524(2)
C29 H01B 0.9800
C29 H01C 0.9800
C29 H01D 0.9800
C30 H00O 0.9800
C30 H00P 0.9800
C30 H00Q 0.9800
C31 H00I 0.9800
C31 H00J 0.9800
C31 H00K 0.9800
C32 H011 0.9800
C32 H012 0.9800
C32 H013 0.9800
C18 H18 1.0000
